data_4342852
loop_
_publ_author_name
'Davidson, Ross'
'Liang, Jing-Hong'
'Costa Milan, David'
'Mao, Bing-Wei'
'Nichols, Richard J.'
'Higgins, Simon J.'
'Yufit, Dmitry S.'
'Beeby, Andrew'
'Low, Paul J.'

_publ_section_title
;
 Synthesis, Electrochemistry, and Single-Molecule Conductance of
 Bimetallic 2,3,5,6-Tetra(pyridine-2-yl)pyrazine-Based Complexes.
;
_journal_issue 11
_journal_name_full 'Inorganic chemistry'
_journal_page_first 5487
_journal_page_last 5494
_journal_paper_doi 10.1021/acs.inorgchem.5b00507
_journal_volume 54
_journal_year 2015
_chemical_formula_moiety 'C24 H17 N3 S'
_chemical_formula_sum 'C24 H17 N3 S'
_chemical_formula_weight 379.47
_chemical_name_systematic
;
 ? 
;
_space_group_crystal_system monoclinic
_space_group_IT_number 14
_space_group_name_Hall '-P 2yn'
_space_group_name_H-M_alt 'P 1 21/n 1'
_symmetry_space_group_name_Hall '-P 2yn'
_symmetry_space_group_name_H-M 'P 1 21/n 1'
_atom_sites_solution_hydrogens geom
_atom_sites_solution_primary direct
_atom_sites_solution_secondary difmap
_audit_creation_date 2014-06-27
_audit_creation_method
;
Olex2 1.2-beta
(compiled 2014.06.23 svn.r2946 for OlexSys, GUI svn.r4855)
;
_cell_angle_alpha 90.00
_cell_angle_beta 110.552(4)
_cell_angle_gamma 90.00
_cell_formula_units_Z 8
_cell_length_a 10.3870(12)
_cell_length_b 27.297(3)
_cell_length_c 14.2014(16)
_cell_measurement_reflns_used 9964
_cell_measurement_temperature 120.0
_cell_measurement_theta_max 27.39
_cell_measurement_theta_min 2.71
_cell_volume 3770.3(7)
_computing_cell_refinement 'APEX2 v.2013.4_1 (Bruker, 2013)'
_computing_data_collection 'APEX2 v.2013.4_1 (Bruker, 2013)'
_computing_data_reduction 'SAINT v8.34A (Bruker, 2013)'
_computing_molecular_graphics 'Olex2 (Dolomanov et al., 2009)'
_computing_publication_material 'Olex2 (Dolomanov et al., 2009)'
_computing_structure_refinement 'XL (Sheldrick, 2008)'
_computing_structure_solution 'XS (Sheldrick, 2008)'
_diffrn_ambient_temperature 120.0
_diffrn_detector 'Bruker PHOTON 100 CMOS'
_diffrn_detector_type 'CMOS sensor'
_diffrn_measured_fraction_theta_full 0.999
_diffrn_measured_fraction_theta_max 0.999
_diffrn_measurement_device 'Bruker D8 Venture'
_diffrn_measurement_device_type D8Venture
_diffrn_measurement_method \w-scan
_diffrn_radiation_monochromator 'focusing mirrors'
_diffrn_radiation_probe x-ray
_diffrn_radiation_type MoK\a
_diffrn_radiation_wavelength 0.71073
_diffrn_reflns_av_R_equivalents 0.1239
_diffrn_reflns_av_unetI/netI 0.0796
_diffrn_reflns_limit_h_max 13
_diffrn_reflns_limit_h_min -13
_diffrn_reflns_limit_k_max 34
_diffrn_reflns_limit_k_min -34
_diffrn_reflns_limit_l_max 18
_diffrn_reflns_limit_l_min -18
_diffrn_reflns_number 63970
_diffrn_reflns_theta_full 27.00
_diffrn_reflns_theta_max 27.00
_diffrn_reflns_theta_min 2.22
_diffrn_source 'ImuS microsource'
_diffrn_standards_number 0
_exptl_absorpt_coefficient_mu 0.186
_exptl_absorpt_correction_T_max 0.9574
_exptl_absorpt_correction_T_min 0.7778
_exptl_absorpt_correction_type multi-scan
_exptl_absorpt_process_details
;
SADABS-2012/1 (Bruker,2012) was used for absorption correction.
wR2(int) was 0.1453 before and 0.1169 after correction.
The Ratio of minimum to maximum transmission is 0.8124.
The \l/2 correction factor is 0.0015.
;
_exptl_crystal_colour 'clear light colourless'
_exptl_crystal_colour_lustre clear
_exptl_crystal_colour_modifier light
_exptl_crystal_colour_primary colourless
_exptl_crystal_density_diffrn 1.337
_exptl_crystal_density_method 'not measured'
_exptl_crystal_description plate
_exptl_crystal_F_000 1584
_exptl_crystal_size_max 0.39
_exptl_crystal_size_mid 0.16
_exptl_crystal_size_min 0.07
_refine_diff_density_max 0.370
_refine_diff_density_min -0.317
_refine_diff_density_rms 0.083
_refine_ls_extinction_method none
_refine_ls_goodness_of_fit_ref 1.025
_refine_ls_hydrogen_treatment constr
_refine_ls_matrix_type full
_refine_ls_number_parameters 507
_refine_ls_number_reflns 8235
_refine_ls_number_restraints 0
_refine_ls_restrained_S_all 1.025
_refine_ls_R_factor_all 0.1067
_refine_ls_R_factor_gt 0.0595
_refine_ls_shift/su_max 0.001
_refine_ls_shift/su_mean 0.000
_refine_ls_structure_factor_coef Fsqd
_refine_ls_weighting_details 'calc w=1/[\s^2^(Fo^2^)+(0.0700P)^2^+0.2500P] where P=(Fo^2^+2Fc^2^)/3'
_refine_ls_weighting_scheme calc
_refine_ls_wR_factor_gt 0.1291
_refine_ls_wR_factor_ref 0.1495
_reflns_number_gt 5286
_reflns_number_total 8235
_reflns_threshold_expression >2sigma(I)
_cod_data_source_file ic5b00507_si_002.cif
_cod_data_source_block L2_14srv163
_cod_depositor_comments
;
The following automatic conversions were performed:

'_diffrn_radiation_probe' value 'X-ray' changed to 'x-ray' according
to
/usr/data/users/saulius/crontab/automatic-downloads/rss-feeds/ACS/lib/dictionaries/cif_core.dic
dictionary named 'cif_core.dic' version 2.4.2 from 2011-04-26.

Automatic conversion script
Id: cif_fix_values 3271 2015-04-21 07:52:19Z andrius 

 Adding full bibliography for 4342852--4342854.cif.
;
_cod_database_code 4342852
_computing.bruker_data_scaling 'SADABS V2012/1 (Bruker AXS Inc.)'

_olex2_refinement_description
;
1. Fixed Uiso
 At 1.2 times of:
  All C(H) groups
 At 1.5 times of:
  All C(H,H,H) groups
2.a Aromatic/amide H refined with riding coordinates:
 C1(H1), C2(H2), C3(H3), C4(H4), C7(H7), C9(H9), C12(H12), C13(H13), C14(H14),
 C15(H15), C19(H19), C20(H20), C22(H22), C23(H23), C1A(H1A), C2A(H2A), C3A(H3A),
  C4A(H4A), C7A(H7A), C9A(H9A), C12A(H12A), C13A(H13A), C14A(H14A), C15A(H15A),
 C19A(H19A), C20A(H20A), C22A(H22A), C23A(H23A)
2.b Idealised Me refined as rotating group:
 C24(H24A,H24B,H24C), C24A(H24D,H24E,H24F)
;

loop_
_space_group_symop_id
_space_group_symop_operation_xyz
1 'x, y, z'
2 '-x+1/2, y+1/2, -z+1/2'
3 '-x, -y, -z'
4 'x-1/2, -y-1/2, z-1/2'

loop_
_atom_site_label
_atom_site_type_symbol
_atom_site_fract_x
_atom_site_fract_y
_atom_site_fract_z
_atom_site_U_iso_or_equiv
_atom_site_adp_type
_atom_site_occupancy
_atom_site_calc_flag
_atom_site_refinement_flags_posn
S1 S 1.38760(6) 0.51661(2) 0.74442(5) 0.03409(18) Uani 1 d .
N1 N 0.47043(18) 0.32375(6) 0.24121(14) 0.0259(4) Uani 1 d .
N2 N 0.64996(18) 0.21238(6) 0.34839(13) 0.0232(4) Uani 1 d .
N3 N 0.92704(19) 0.13071(6) 0.47988(14) 0.0275(4) Uani 1 d .
C1 C 0.3472(2) 0.33811(8) 0.18016(17) 0.0273(5) Uani 1 d .
H1 H 0.3338 0.3720 0.1646 0.033 Uiso 1 calc R
C2 C 0.2370(2) 0.30689(8) 0.13776(17) 0.0276(5) Uani 1 d .
H2 H 0.1503 0.3190 0.0954 0.033 Uiso 1 calc R
C3 C 0.2571(2) 0.25762(8) 0.15885(16) 0.0279(5) Uani 1 d .
H3 H 0.1840 0.2350 0.1309 0.033 Uiso 1 calc R
C4 C 0.3840(2) 0.24142(8) 0.22085(16) 0.0257(5) Uani 1 d .
H4 H 0.4001 0.2075 0.2354 0.031 Uiso 1 calc R
C5 C 0.4883(2) 0.27546(8) 0.26178(16) 0.0224(5) Uani 1 d .
C6 C 0.6259(2) 0.26055(7) 0.33268(16) 0.0224(5) Uani 1 d .
C7 C 0.7235(2) 0.29591(8) 0.37958(16) 0.0242(5) Uani 1 d .
H7 H 0.7020 0.3297 0.3684 0.029 Uiso 1 calc R
C8 C 0.8530(2) 0.28125(8) 0.44302(16) 0.0242(5) Uani 1 d .
C9 C 0.8792(2) 0.23145(8) 0.45801(16) 0.0245(5) Uani 1 d .
H9 H 0.9672 0.2201 0.4999 0.029 Uiso 1 calc R
C10 C 0.7748(2) 0.19845(8) 0.41079(16) 0.0225(5) Uani 1 d .
C11 C 0.7966(2) 0.14501(8) 0.43058(16) 0.0231(5) Uani 1 d .
C12 C 0.6875(2) 0.11214(8) 0.40189(17) 0.0281(5) Uani 1 d .
H12 H 0.5966 0.1233 0.3666 0.034 Uiso 1 calc R
C13 C 0.7127(2) 0.06312(8) 0.42524(18) 0.0320(6) Uani 1 d .
H13 H 0.6396 0.0400 0.4059 0.038 Uiso 1 calc R
C14 C 0.8461(2) 0.04818(8) 0.47724(17) 0.0323(6) Uani 1 d .
H14 H 0.8666 0.0148 0.4953 0.039 Uiso 1 calc R
C15 C 0.9487(2) 0.08324(8) 0.50222(17) 0.0305(5) Uani 1 d .
H15 H 1.0403 0.0729 0.5375 0.037 Uiso 1 calc R
C16 C 0.9550(2) 0.31725(8) 0.49066(16) 0.0247(5) Uani 1 d .
C17 C 1.0369(2) 0.34909(8) 0.52865(16) 0.0259(5) Uani 1 d .
C18 C 1.1279(2) 0.38851(8) 0.57500(16) 0.0240(5) Uani 1 d .
C19 C 1.2292(2) 0.38299(8) 0.66999(17) 0.0273(5) Uani 1 d .
H19 H 1.2436 0.3519 0.7020 0.033 Uiso 1 calc R
C20 C 1.3080(2) 0.42234(8) 0.71744(17) 0.0265(5) Uani 1 d .
H20 H 1.3772 0.4180 0.7816 0.032 Uiso 1 calc R
C21 C 1.2879(2) 0.46851(8) 0.67282(17) 0.0253(5) Uani 1 d .
C22 C 1.1910(2) 0.47392(8) 0.57731(17) 0.0296(6) Uani 1 d .
H22 H 1.1788 0.5049 0.5449 0.036 Uiso 1 calc R
C23 C 1.1118(2) 0.43435(8) 0.52870(17) 0.0283(5) Uani 1 d .
H23 H 1.0457 0.4385 0.4631 0.034 Uiso 1 calc R
C24 C 1.3415(3) 0.56830(8) 0.6624(2) 0.0469(7) Uani 1 d .
H24A H 1.3961 0.5967 0.6959 0.070 Uiso 1 calc GR
H24B H 1.2436 0.5755 0.6458 0.070 Uiso 1 calc GR
H24C H 1.3597 0.5611 0.6006 0.070 Uiso 1 calc GR
S2 S 0.07195(6) 0.48388(2) 0.27440(5) 0.03582(18) Uani 1 d .
N1A N 1.04025(19) 0.66696(7) 0.74623(14) 0.0305(5) Uani 1 d .
N2A N 0.85617(18) 0.77970(6) 0.65685(13) 0.0253(4) Uani 1 d .
N3A N 0.59073(19) 0.86359(7) 0.51775(14) 0.0318(5) Uani 1 d .
C1A C 1.1634(2) 0.65235(9) 0.80774(18) 0.0330(6) Uani 1 d .
H1A H 1.1808 0.6181 0.8149 0.040 Uiso 1 calc R
C2A C 1.2675(2) 0.68361(9) 0.86175(17) 0.0309(6) Uani 1 d .
H2A H 1.3544 0.6714 0.9036 0.037 Uiso 1 calc R
C3A C 1.2415(2) 0.73299(9) 0.85297(17) 0.0312(6) Uani 1 d .
H3A H 1.3102 0.7556 0.8898 0.037 Uiso 1 calc R
C4A C 1.1153(2) 0.74950(9) 0.79051(17) 0.0296(5) Uani 1 d .
H4A H 1.0956 0.7836 0.7837 0.035 Uiso 1 calc R
C5A C 1.0177(2) 0.71564(8) 0.73779(17) 0.0260(5) Uani 1 d .
C6A C 0.8801(2) 0.73132(8) 0.66695(16) 0.0251(5) Uani 1 d .
C7A C 0.7834(2) 0.69651(8) 0.61594(16) 0.0272(5) Uani 1 d .
H7A H 0.8055 0.6626 0.6232 0.033 Uiso 1 calc R
C8A C 0.6537(2) 0.71202(8) 0.55396(16) 0.0256(5) Uani 1 d .
C9A C 0.6278(2) 0.76229(8) 0.54443(16) 0.0267(5) Uani 1 d .
H9A H 0.5401 0.7743 0.5035 0.032 Uiso 1 calc R
C10A C 0.7322(2) 0.79448(8) 0.59578(16) 0.0251(5) Uani 1 d .
C11A C 0.7105(2) 0.84837(8) 0.58527(16) 0.0259(5) Uani 1 d .
C12A C 0.8101(2) 0.88100(8) 0.64144(18) 0.0327(6) Uani 1 d .
H12A H 0.8940 0.8692 0.6888 0.039 Uiso 1 calc R
C13A C 0.7867(3) 0.93062(9) 0.62810(19) 0.0373(6) Uani 1 d .
H13A H 0.8537 0.9534 0.6663 0.045 Uiso 1 calc R
C14A C 0.6647(2) 0.94662(9) 0.55870(19) 0.0353(6) Uani 1 d .
H14A H 0.6458 0.9806 0.5476 0.042 Uiso 1 calc R
C15A C 0.5707(2) 0.91195(9) 0.50563(19) 0.0350(6) Uani 1 d .
H15A H 0.4867 0.9231 0.4575 0.042 Uiso 1 calc R
C16A C 0.5523(2) 0.67641(8) 0.50327(17) 0.0275(5) Uani 1 d .
C17A C 0.4711(2) 0.64483(8) 0.46387(17) 0.0293(5) Uani 1 d .
C18A C 0.3772(2) 0.60591(8) 0.41852(17) 0.0273(5) Uani 1 d .
C19A C 0.2348(2) 0.61365(8) 0.38401(17) 0.0276(5) Uani 1 d .
H19A H 0.1998 0.6451 0.3906 0.033 Uiso 1 calc R
C20A C 0.1452(2) 0.57598(8) 0.34053(17) 0.0290(5) Uani 1 d .
H20A H 0.0489 0.5818 0.3164 0.035 Uiso 1 calc R
C21A C 0.1949(2) 0.52920(8) 0.33167(17) 0.0285(5) Uani 1 d .
C22A C 0.3363(2) 0.52142(8) 0.36763(18) 0.0323(6) Uani 1 d .
H22A H 0.3715 0.4898 0.3629 0.039 Uiso 1 calc R
C23A C 0.4254(2) 0.55928(8) 0.41005(18) 0.0325(6) Uani 1 d .
H23A H 0.5216 0.5534 0.4340 0.039 Uiso 1 calc R
C24A C 0.1755(3) 0.43160(9) 0.2757(2) 0.0538(8) Uani 1 d .
H24D H 0.2361 0.4389 0.2380 0.081 Uiso 1 calc GR
H24E H 0.1161 0.4038 0.2444 0.081 Uiso 1 calc GR
H24F H 0.2311 0.4234 0.3453 0.081 Uiso 1 calc GR

loop_
_atom_site_aniso_label
_atom_site_aniso_U_11
_atom_site_aniso_U_22
_atom_site_aniso_U_33
_atom_site_aniso_U_23
_atom_site_aniso_U_13
_atom_site_aniso_U_12
S1 0.0354(4) 0.0238(3) 0.0353(4) -0.0019(3) 0.0027(3) -0.0056(3)
N1 0.0247(10) 0.0246(10) 0.0281(11) 0.0027(8) 0.0088(9) 0.0022(8)
N2 0.0245(11) 0.0236(10) 0.0209(10) 0.0012(8) 0.0074(9) 0.0009(8)
N3 0.0267(11) 0.0257(10) 0.0275(11) 0.0000(8) 0.0064(9) 0.0035(8)
C1 0.0275(13) 0.0236(12) 0.0305(13) 0.0022(10) 0.0097(11) 0.0036(10)
C2 0.0217(12) 0.0360(14) 0.0244(12) 0.0036(10) 0.0071(10) 0.0062(10)
C3 0.0250(13) 0.0336(13) 0.0236(12) -0.0025(10) 0.0067(11) -0.0049(10)
C4 0.0261(13) 0.0247(12) 0.0258(12) -0.0002(10) 0.0085(10) -0.0004(10)
C5 0.0244(12) 0.0245(12) 0.0190(11) 0.0003(9) 0.0087(10) 0.0010(9)
C6 0.0240(12) 0.0231(12) 0.0215(12) -0.0004(9) 0.0097(10) -0.0018(9)
C7 0.0251(12) 0.0220(12) 0.0256(12) -0.0016(9) 0.0089(10) 0.0005(9)
C8 0.0246(12) 0.0284(13) 0.0196(12) -0.0024(9) 0.0080(10) -0.0024(10)
C9 0.0239(12) 0.0241(12) 0.0237(12) -0.0008(9) 0.0060(10) 0.0024(10)
C10 0.0228(12) 0.0238(11) 0.0213(12) -0.0001(9) 0.0080(10) -0.0002(9)
C11 0.0260(13) 0.0243(12) 0.0182(11) -0.0008(9) 0.0069(10) 0.0024(10)
C12 0.0288(13) 0.0267(12) 0.0289(13) -0.0002(10) 0.0100(11) -0.0013(10)
C13 0.0314(14) 0.0247(12) 0.0371(14) 0.0003(11) 0.0086(12) -0.0054(11)
C14 0.0401(15) 0.0235(13) 0.0336(14) 0.0046(10) 0.0134(12) 0.0048(11)
C15 0.0309(14) 0.0260(13) 0.0300(13) 0.0019(10) 0.0049(11) 0.0072(10)
C16 0.0239(12) 0.0257(12) 0.0237(12) 0.0019(10) 0.0074(10) 0.0030(10)
C17 0.0253(12) 0.0280(12) 0.0246(12) 0.0001(10) 0.0088(10) 0.0032(10)
C18 0.0214(12) 0.0234(12) 0.0268(13) -0.0039(10) 0.0081(10) -0.0013(9)
C19 0.0283(13) 0.0243(12) 0.0274(13) 0.0012(10) 0.0074(11) 0.0008(10)
C20 0.0263(13) 0.0255(12) 0.0231(12) -0.0008(10) 0.0029(10) 0.0012(10)
C21 0.0217(12) 0.0242(12) 0.0293(13) -0.0007(10) 0.0079(10) -0.0004(9)
C22 0.0306(13) 0.0249(13) 0.0314(14) 0.0064(10) 0.0083(11) 0.0001(10)
C23 0.0240(12) 0.0312(13) 0.0254(13) 0.0021(10) 0.0033(10) 0.0006(10)
C24 0.0523(18) 0.0253(13) 0.0506(18) 0.0031(12) 0.0024(14) -0.0095(12)
S2 0.0323(4) 0.0304(3) 0.0386(4) -0.0002(3) 0.0047(3) -0.0055(3)
N1A 0.0245(11) 0.0315(11) 0.0339(12) 0.0039(9) 0.0082(9) 0.0001(9)
N2A 0.0224(10) 0.0306(11) 0.0224(10) 0.0026(8) 0.0073(9) -0.0003(8)
N3A 0.0267(11) 0.0345(12) 0.0326(12) 0.0031(9) 0.0085(9) 0.0027(9)
C1A 0.0297(14) 0.0328(14) 0.0350(14) 0.0076(11) 0.0096(12) 0.0008(11)
C2A 0.0203(12) 0.0419(15) 0.0291(13) 0.0036(11) 0.0071(11) 0.0018(11)
C3A 0.0261(13) 0.0380(14) 0.0278(13) -0.0044(11) 0.0073(11) -0.0037(11)
C4A 0.0271(13) 0.0340(14) 0.0266(13) -0.0015(10) 0.0083(11) 0.0005(11)
C5A 0.0241(12) 0.0310(13) 0.0240(12) 0.0020(10) 0.0097(10) 0.0004(10)
C6A 0.0217(12) 0.0322(13) 0.0228(12) 0.0013(10) 0.0095(10) -0.0025(10)
C7A 0.0270(13) 0.0291(12) 0.0260(13) 0.0007(10) 0.0097(11) 0.0006(10)
C8A 0.0245(12) 0.0318(13) 0.0202(12) -0.0017(10) 0.0076(10) -0.0011(10)
C9A 0.0226(13) 0.0335(13) 0.0231(12) 0.0020(10) 0.0069(10) 0.0015(10)
C10A 0.0232(12) 0.0334(13) 0.0191(12) -0.0001(10) 0.0078(10) -0.0025(10)
C11A 0.0248(13) 0.0311(13) 0.0235(12) -0.0005(10) 0.0107(10) -0.0009(10)
C12A 0.0294(14) 0.0331(14) 0.0326(14) -0.0005(11) 0.0071(11) -0.0007(11)
C13A 0.0370(15) 0.0325(14) 0.0420(16) -0.0052(12) 0.0135(13) -0.0060(12)
C14A 0.0385(15) 0.0294(13) 0.0417(16) 0.0031(11) 0.0189(13) 0.0018(11)
C15A 0.0310(14) 0.0353(14) 0.0377(15) 0.0032(12) 0.0105(12) 0.0059(11)
C16A 0.0241(13) 0.0299(13) 0.0260(13) -0.0010(10) 0.0055(10) 0.0034(10)
C17A 0.0265(13) 0.0319(13) 0.0277(13) 0.0020(11) 0.0073(11) 0.0030(11)
C18A 0.0261(13) 0.0283(13) 0.0248(13) 0.0004(10) 0.0055(10) 0.0009(10)
C19A 0.0278(13) 0.0251(12) 0.0289(13) 0.0005(10) 0.0087(11) 0.0041(10)
C20A 0.0217(12) 0.0317(13) 0.0322(13) 0.0029(10) 0.0078(11) 0.0040(10)
C21A 0.0267(13) 0.0292(13) 0.0253(13) 0.0016(10) 0.0038(10) -0.0018(10)
C22A 0.0295(13) 0.0296(13) 0.0352(14) -0.0030(11) 0.0079(11) 0.0045(11)
C23A 0.0238(13) 0.0345(14) 0.0352(14) -0.0022(11) 0.0056(11) 0.0036(11)
C24A 0.0471(18) 0.0273(14) 0.075(2) -0.0105(14) 0.0070(16) -0.0045(13)

loop_
_atom_type_symbol
_atom_type_description
_atom_type_scat_dispersion_real
_atom_type_scat_dispersion_imag
_atom_type_scat_source
C C 0.0033 0.0016 'International Tables Vol C Tables 4.2.6.8 and 6.1.1.4'
H H 0.0000 0.0000 'International Tables Vol C Tables 4.2.6.8 and 6.1.1.4'
N N 0.0061 0.0033 'International Tables Vol C Tables 4.2.6.8 and 6.1.1.4'
S S 0.1246 0.1234 'International Tables Vol C Tables 4.2.6.8 and 6.1.1.4'

loop_
_geom_angle_atom_site_label_1
_geom_angle_atom_site_label_2
_geom_angle_atom_site_label_3
_geom_angle
C21 S1 C24 104.15(11)
C1 N1 C5 117.23(19)
C6 N2 C10 117.86(18)
C15 N3 C11 117.40(19)
N1 C1 H1 117.9
N1 C1 C2 124.2(2)
C2 C1 H1 117.9
C1 C2 H2 121.0
C3 C2 C1 117.9(2)
C3 C2 H2 121.0
C2 C3 H3 120.3
C4 C3 C2 119.4(2)
C4 C3 H3 120.3
C3 C4 H4 120.5
C3 C4 C5 118.9(2)
C5 C4 H4 120.5
N1 C5 C4 122.3(2)
N1 C5 C6 116.15(19)
C4 C5 C6 121.52(19)
N2 C6 C5 117.35(19)
N2 C6 C7 122.6(2)
C7 C6 C5 120.06(19)
C6 C7 H7 120.4
C6 C7 C8 119.2(2)
C8 C7 H7 120.4
C7 C8 C16 119.8(2)
C9 C8 C7 118.3(2)
C9 C8 C16 121.9(2)
C8 C9 H9 120.5
C10 C9 C8 118.9(2)
C10 C9 H9 120.5
N2 C10 C9 123.0(2)
N2 C10 C11 116.71(19)
C9 C10 C11 120.26(19)
N3 C11 C10 116.17(19)
N3 C11 C12 122.2(2)
C12 C11 C10 121.6(2)
C11 C12 H12 120.4
C13 C12 C11 119.3(2)
C13 C12 H12 120.4
C12 C13 H13 120.5
C12 C13 C14 118.9(2)
C14 C13 H13 120.5
C13 C14 H14 121.0
C15 C14 C13 118.0(2)
C15 C14 H14 121.0
N3 C15 C14 124.1(2)
N3 C15 H15 117.9
C14 C15 H15 117.9
C17 C16 C8 177.2(2)
C16 C17 C18 176.5(2)
C19 C18 C17 121.0(2)
C23 C18 C17 120.4(2)
C23 C18 C19 118.5(2)
C18 C19 H19 119.8
C20 C19 C18 120.4(2)
C20 C19 H19 119.8
C19 C20 H20 119.5
C19 C20 C21 121.0(2)
C21 C20 H20 119.5
C20 C21 S1 116.67(17)
C22 C21 S1 124.40(17)
C22 C21 C20 118.9(2)
C21 C22 H22 119.8
C21 C22 C23 120.3(2)
C23 C22 H22 119.8
C18 C23 H23 119.6
C22 C23 C18 120.8(2)
C22 C23 H23 119.6
S1 C24 H24A 109.5
S1 C24 H24B 109.5
S1 C24 H24C 109.5
H24A C24 H24B 109.5
H24A C24 H24C 109.5
H24B C24 H24C 109.5
C21A S2 C24A 102.77(12)
C1A N1A C5A 116.8(2)
C10A N2A C6A 117.79(19)
C15A N3A C11A 117.4(2)
N1A C1A H1A 117.8
N1A C1A C2A 124.3(2)
C2A C1A H1A 117.8
C1A C2A H2A 121.1
C3A C2A C1A 117.8(2)
C3A C2A H2A 121.1
C2A C3A H3A 120.2
C2A C3A C4A 119.6(2)
C4A C3A H3A 120.2
C3A C4A H4A 120.6
C3A C4A C5A 118.8(2)
C5A C4A H4A 120.6
N1A C5A C4A 122.6(2)
N1A C5A C6A 116.0(2)
C4A C5A C6A 121.3(2)
N2A C6A C5A 116.86(19)
N2A C6A C7A 123.0(2)
C7A C6A C5A 120.1(2)
C6A C7A H7A 120.5
C6A C7A C8A 119.0(2)
C8A C7A H7A 120.5
C7A C8A C9A 118.1(2)
C7A C8A C16A 119.4(2)
C9A C8A C16A 122.5(2)
C8A C9A H9A 120.5
C10A C9A C8A 118.9(2)
C10A C9A H9A 120.5
N2A C10A C9A 123.1(2)
N2A C10A C11A 116.17(19)
C9A C10A C11A 120.7(2)
N3A C11A C10A 116.6(2)
N3A C11A C12A 122.0(2)
C12A C11A C10A 121.4(2)
C11A C12A H12A 120.2
C13A C12A C11A 119.5(2)
C13A C12A H12A 120.2
C12A C13A H13A 120.5
C14A C13A C12A 119.0(2)
C14A C13A H13A 120.5
C13A C14A H14A 120.9
C13A C14A C15A 118.1(2)
C15A C14A H14A 120.9
N3A C15A C14A 124.0(2)
N3A C15A H15A 118.0
C14A C15A H15A 118.0
C17A C16A C8A 176.8(2)
C16A C17A C18A 178.2(3)
C19A C18A C17A 120.9(2)
C23A C18A C17A 120.6(2)
C23A C18A C19A 118.4(2)
C18A C19A H19A 119.7
C20A C19A C18A 120.5(2)
C20A C19A H19A 119.7
C19A C20A H20A 119.7
C19A C20A C21A 120.5(2)
C21A C20A H20A 119.7
C20A C21A S2 116.91(17)
C22A C21A S2 124.32(18)
C22A C21A C20A 118.8(2)
C21A C22A H22A 119.8
C23A C22A C21A 120.5(2)
C23A C22A H22A 119.8
C18A C23A H23A 119.4
C22A C23A C18A 121.2(2)
C22A C23A H23A 119.4
S2 C24A H24D 109.5
S2 C24A H24E 109.5
S2 C24A H24F 109.5
H24D C24A H24E 109.5
H24D C24A H24F 109.5
H24E C24A H24F 109.5

loop_
_geom_bond_atom_site_label_1
_geom_bond_atom_site_label_2
_geom_bond_distance
S1 C21 1.758(2)
S1 C24 1.785(2)
N1 C1 1.329(3)
N1 C5 1.349(3)
N2 C6 1.343(3)
N2 C10 1.343(3)
N3 C11 1.346(3)
N3 C15 1.334(3)
C1 H1 0.9500
C1 C2 1.383(3)
C2 H2 0.9500
C2 C3 1.378(3)
C3 H3 0.9500
C3 C4 1.377(3)
C4 H4 0.9500
C4 C5 1.390(3)
C5 C6 1.487(3)
C6 C7 1.389(3)
C7 H7 0.9500
C7 C8 1.389(3)
C8 C9 1.388(3)
C8 C16 1.429(3)
C9 H9 0.9500
C9 C10 1.388(3)
C10 C11 1.488(3)
C11 C12 1.390(3)
C12 H12 0.9500
C12 C13 1.381(3)
C13 H13 0.9500
C13 C14 1.383(3)
C14 H14 0.9500
C14 C15 1.383(3)
C15 H15 0.9500
C16 C17 1.204(3)
C17 C18 1.431(3)
C18 C19 1.397(3)
C18 C23 1.396(3)
C19 H19 0.9500
C19 C20 1.375(3)
C20 H20 0.9500
C20 C21 1.393(3)
C21 C22 1.384(3)
C22 H22 0.9500
C22 C23 1.387(3)
C23 H23 0.9500
C24 H24A 0.9800
C24 H24B 0.9800
C24 H24C 0.9800
S2 C21A 1.759(2)
S2 C24A 1.783(3)
N1A C1A 1.332(3)
N1A C5A 1.347(3)
N2A C6A 1.342(3)
N2A C10A 1.337(3)
N3A C11A 1.342(3)
N3A C15A 1.338(3)
C1A H1A 0.9500
C1A C2A 1.380(3)
C2A H2A 0.9500
C2A C3A 1.372(3)
C3A H3A 0.9500
C3A C4A 1.375(3)
C4A H4A 0.9500
C4A C5A 1.382(3)
C5A C6A 1.493(3)
C6A C7A 1.388(3)
C7A H7A 0.9500
C7A C8A 1.392(3)
C8A C9A 1.396(3)
C8A C16A 1.428(3)
C9A H9A 0.9500
C9A C10A 1.387(3)
C10A C11A 1.488(3)
C11A C12A 1.386(3)
C12A H12A 0.9500
C12A C13A 1.377(3)
C13A H13A 0.9500
C13A C14A 1.375(3)
C14A H14A 0.9500
C14A C15A 1.378(3)
C15A H15A 0.9500
C16A C17A 1.198(3)
C17A C18A 1.433(3)
C18A C19A 1.401(3)
C18A C23A 1.388(3)
C19A H19A 0.9500
C19A C20A 1.379(3)
C20A H20A 0.9500
C20A C21A 1.400(3)
C21A C22A 1.392(3)
C22A H22A 0.9500
C22A C23A 1.377(3)
C23A H23A 0.9500
C24A H24D 0.9800
C24A H24E 0.9800
C24A H24F 0.9800

loop_
_geom_torsion_atom_site_label_1
_geom_torsion_atom_site_label_2
_geom_torsion_atom_site_label_3
_geom_torsion_atom_site_label_4
_geom_torsion
N1 C5 C6 N2 -174.95(18)
N2 C10 C11 N3 169.84(18)
C4 C5 C6 N2 6.2(3)
C4 C5 C6 C7 -173.9(2)
C7 C6 C5 N1 5.0(3)
C9 C10 C11 N3 -12.0(3)
C9 C10 C11 C12 166.4(2)
C12 C11 C10 N2 -11.8(3)
C20 C21 S1 C24 177.15(18)
C22 C21 S1 C24 -3.9(2)
N1A C5A C6A N2A -179.39(19)
N2A C10A C11A N3A 174.53(19)
C4A C5A C6A N2A 0.2(3)
C4A C5A C6A C7A -179.2(2)
C7A C6A C5A N1A 1.2(3)
C9A C10A C11A N3A -5.6(3)
C9A C10A C11A C12A 175.3(2)
C12A C11A C10A N2A -4.5(3)
C20A C21A S2 C24A 178.87(19)
C22A C21A S2 C24A -0.8(2)
